data_9011245
loop_
_publ_author_name
'Marsh, R. E.'
'Herbstein, F. H.'

_publ_section_title
;
 More space group changes
;
_journal_coden_ASTM ASBSDK
_journal_issue 1
_journal_name_full
;
 Acta Crystallographica, Section B: Structural Science
;
_journal_page_first 77
_journal_page_last 88
_journal_paper_doi 10.1107/s0108768187009492
_journal_volume 44
_journal_year 1988
_chemical_formula_structural C12H14N4
_chemical_formula_sum 'C3 H3.5 N'
_space_group_IT_number 43
_symmetry_space_group_name_Hall 'F 2 -2d'
_symmetry_space_group_name_H-M 'F d d 2'
_cell_angle_alpha 89.87
_cell_angle_beta 90
_cell_angle_gamma 90
_cell_formula_units_Z 32
_cell_length_a 13.635
_cell_length_b 26.353
_cell_length_c 6.089
_cell_volume 2187.913
_database_code_amcsd 0009812
_diffrn_ambient_temperature 153
_exptl_crystal_density_diffrn 1.215
_cod_original_sg_symbol_H-M 'F d d 2 1 1'
_cod_original_formula_sum 'N C3'
_cod_database_code 9011245
_amcsd_formula_title C12H14N4

loop_
_space_group_symop_operation_xyz
x,y,z
x,1/2+y,1/2+z
1/2+x,y,1/2+z
1/2+x,1/2+y,z
1/4+x,1/4-y,1/4+z
1/4+x,3/4-y,3/4+z
3/4+x,1/4-y,3/4+z
3/4+x,3/4-y,1/4+z
1/4-x,1/4+y,1/4+z
1/4-x,3/4+y,3/4+z
3/4-x,1/4+y,3/4+z
3/4-x,3/4+y,1/4+z
-x,1/2-y,1/2+z
-x,-y,+z
1/2-x,1/2-y,+z
1/2-x,-y,1/2+z

loop_
_atom_site_label
_atom_site_type_symbol
_atom_site_fract_x
_atom_site_fract_y
_atom_site_fract_z
_atom_site_attached_hydrogens
N14 N 0.29090 -0.11270 0.05230 2
N23 N -0.00860 -0.06250 -0.31050 2
C17 C 0.04690 -0.01570 0.00430 0
C28 C 0.06280 -0.05400 -0.15000 0
C39 C 0.14650 -0.08520 -0.13520 1
C410 C 0.21230 -0.07710 0.03220 0
C511 C 0.19950 -0.03820 0.18180 1
C612 C 0.11680 -0.00820 0.16920 1

loop_
_cod_changelog_entry_id
_cod_changelog_entry_author
_cod_changelog_entry_date
_cod_changelog_entry_text
1 'Vaitkus, Antanas' 2024-12-10T18:14:27+02:00
;
 Added the '_atom_site_type_symbol' data item and updated the
 '_chemical_formula_sum' data value to include the attached hydrogen atoms.
;

loop_
_cod_related_entry_id
_cod_related_entry_database
_cod_related_entry_code
1 AMCSD 0009812
